data_7003918
loop_
_publ_author_name
'Petzold, Holm'
'Weisheit, Thomas'
'G\"orls, Helmar'
'Breitzke, Hergen'
'Buntkowsky, Gerd'
'Escudero, Daniel'
'Gonz\'alez, Leticia'
'Weigand, Wolfgang'

_publ_section_title
;
 Selective carbon--carbon bond cleavage of 2,2&#x2032;-dibromotolane
 via photolysis of its appropriate (diphosphine)Pt0 complex in the
 solid state
;
_journal_issue 15
_journal_name_full 'Dalton Transactions'
_journal_page_first 1979
_journal_page_last 1981
_journal_paper_doi 10.1039/b801230j
_journal_year 2008
_chemical_formula_sum 'C44 H32 Br2 P2 Pt'
_chemical_formula_weight 977.55
_chemical_name_systematic
;
?
;
_space_group_IT_number 2
_symmetry_cell_setting triclinic
_symmetry_space_group_name_Hall '-P 1'
_symmetry_space_group_name_H-M 'P -1'
_atom_sites_solution_hydrogens geom
_atom_sites_solution_primary direct
_atom_sites_solution_secondary difmap
_audit_creation_method SHELXL-97
_cell_angle_alpha 80.862(2)
_cell_angle_beta 88.179(2)
_cell_angle_gamma 68.483(2)
_cell_formula_units_Z 2
_cell_length_a 8.8929(3)
_cell_length_b 10.7362(4)
_cell_length_c 21.0258(7)
_cell_measurement_temperature 183(2)
_cell_volume 1843.09(11)
_computing_cell_refinement DENZO
_computing_data_collection COLLECT?
_computing_data_reduction DENZO
_computing_molecular_graphics SHELXTL/PC
_computing_publication_material SHELXL-97
_computing_structure_refinement 'SHELXL-97 (Sheldrick, 1997)'
_computing_structure_solution 'SHELXS-97 (Sheldrick, 1990)'
_diffrn_ambient_temperature 183(2)
_diffrn_measured_fraction_theta_full 0.989
_diffrn_measured_fraction_theta_max 0.989
_diffrn_measurement_device_type KappaCCD
_diffrn_measurement_method 'phi- + omega-scan'
_diffrn_radiation_monochromator graphite
_diffrn_radiation_source 'fine-focus sealed tube'
_diffrn_radiation_type MoK\a
_diffrn_radiation_wavelength 0.71073
_diffrn_reflns_av_R_equivalents 0.0376
_diffrn_reflns_av_sigmaI/netI 0.0716
_diffrn_reflns_limit_h_max 11
_diffrn_reflns_limit_h_min -11
_diffrn_reflns_limit_k_max 13
_diffrn_reflns_limit_k_min -13
_diffrn_reflns_limit_l_max 27
_diffrn_reflns_limit_l_min -267
_diffrn_reflns_number 13314
_diffrn_reflns_theta_full 27.49
_diffrn_reflns_theta_max 27.49
_diffrn_reflns_theta_min 2.57
_exptl_absorpt_coefficient_mu 6.093
_exptl_absorpt_correction_T_max 0.4449
_exptl_absorpt_correction_T_min 0.3949
_exptl_absorpt_correction_type multi-scan
_exptl_absorpt_process_details
;
[c.f. R.H. Blessing, Acta Cryst. (1995), a51, 33-38]
;
_exptl_crystal_colour colourless
_exptl_crystal_density_diffrn 1.761
_exptl_crystal_density_method 'not measured'
_exptl_crystal_description prism
_exptl_crystal_F_000 948
_exptl_crystal_size_max 0.05
_exptl_crystal_size_mid 0.05
_exptl_crystal_size_min 0.04
_refine_diff_density_max 5.363
_refine_diff_density_min -2.102
_refine_diff_density_rms 0.202
_refine_ls_extinction_method none
_refine_ls_goodness_of_fit_ref 1.188
_refine_ls_hydrogen_treatment constr
_refine_ls_matrix_type full
_refine_ls_number_parameters 442
_refine_ls_number_reflns 8374
_refine_ls_number_restraints 0
_refine_ls_restrained_S_all 1.188
_refine_ls_R_factor_all 0.0762
_refine_ls_R_factor_gt 0.0560
_refine_ls_shift/su_max 0.014
_refine_ls_shift/su_mean 0.000
_refine_ls_structure_factor_coef Fsqd
_refine_ls_weighting_details 'calc w=1/[\s^2^(Fo^2^)+(0.0778P)^2^+0.0000P] where P=(Fo^2^+2Fc^2^)/3'
_refine_ls_weighting_scheme calc
_refine_ls_wR_factor_gt 0.1408
_refine_ls_wR_factor_ref 0.1501
_reflns_number_gt 6723
_reflns_number_total 8374
_reflns_threshold_expression >2sigma(I)
_cod_data_source_file b801230j.txt
_cod_data_source_block FO2930(Compound4)
_cod_original_sg_symbol_H-M P-1
_cod_database_code 7003918

loop_
_symmetry_equiv_pos_as_xyz
'x, y, z'
'-x, -y, -z'

loop_
_atom_site_label
_atom_site_type_symbol
_atom_site_fract_x
_atom_site_fract_y
_atom_site_fract_z
_atom_site_U_iso_or_equiv
_atom_site_adp_type
_atom_site_occupancy
_atom_site_symmetry_multiplicity
_atom_site_calc_flag
_atom_site_refinement_flags
_atom_site_disorder_assembly
_atom_site_disorder_group
Pt Pt 0.78011(3) 0.87121(3) 0.724572(13) 0.02421(11) Uani 1 1 d . . .?
Br1 Br 0.64080(13) 1.15524(14) 0.91333(6) 0.0681(3) Uani 1 1 d . . .?
Br2 Br 0.41965(12) 1.12543(11) 0.76616(6) 0.0597(3) Uani 1 1 d . . .?
P1 P 0.9075(2) 0.6681(2) 0.78859(9) 0.0249(4) Uani 1 1 d . . .?
P2 P 0.7056(2) 0.7524(2) 0.66000(9) 0.0247(4) Uani 1 1 d . . .?
C1 C 0.8564(8) 0.9652(8) 0.7855(3) 0.0262(16) Uani 1 1 d . . .?
C2 C 0.9117(10) 1.0033(8) 0.8268(4) 0.0327(17) Uani 1 1 d . . .?
C3 C 0.9658(10) 1.0557(9) 0.8757(4) 0.0359(18) Uani 1 1 d . . .?
C4 C 1.1322(13) 1.0364(11) 0.8818(5) 0.054(3) Uani 1 1 d . . .?
H4A H 1.2088 0.9855 0.8541 0.065 Uiso 1 1 calc R . .?
C5 C 1.1813(14) 1.0923(12) 0.9279(5) 0.061(3) Uani 1 1 d . . .?
H5A H 1.2915 1.0832 0.9300 0.073 Uiso 1 1 calc R . .?
C6 C 1.0785(15) 1.1595(12) 0.9703(5) 0.062(3) Uani 1 1 d . . .?
H6A H 1.1166 1.1948 1.0024 0.074 Uiso 1 1 calc R . .?
C7 C 0.9175(16) 1.1765(11) 0.9667(5) 0.061(3) Uani 1 1 d . . .?
H7A H 0.8444 1.2227 0.9967 0.073 Uiso 1 1 calc R . .?
C8 C 0.8621(12) 1.1263(9) 0.9193(4) 0.046(2) Uani 1 1 d . . .?
C9 C 0.6585(10) 1.0582(9) 0.6683(4) 0.0352(18) Uani 1 1 d . . .?
C10 C 0.7200(13) 1.1008(10) 0.6097(4) 0.049(2) Uani 1 1 d . . .?
H10A H 0.8192 1.0410 0.5958 0.059 Uiso 1 1 calc R . .?
C11 C 0.6461(16) 1.2216(11) 0.5723(5) 0.062(3) Uani 1 1 d . . .?
H11A H 0.6930 1.2441 0.5330 0.075 Uiso 1 1 calc R . .?
C12 C 0.5065(16) 1.3106(13) 0.5900(5) 0.067(3) Uani 1 1 d . . .?
H12A H 0.4558 1.3948 0.5628 0.081 Uiso 1 1 calc R . .?
C13 C 0.4356(13) 1.2825(11) 0.6466(6) 0.058(3) Uani 1 1 d . . .?
H13A H 0.3365 1.3451 0.6589 0.070 Uiso 1 1 calc R . .?
C14 C 0.5164(10) 1.1564(10) 0.6858(5) 0.044(2) Uani 1 1 d . . .?
C15 C 0.8876(9) 0.5328(8) 0.7509(4) 0.0281(16) Uani 1 1 d . . .?
C16 C 0.9624(10) 0.3947(8) 0.7753(4) 0.0335(17) Uani 1 1 d . . .?
H16A H 1.0333 0.3663 0.8120 0.040 Uiso 1 1 calc R . .?
C17 C 0.9321(12) 0.3001(9) 0.7453(4) 0.042(2) Uani 1 1 d . . .?
H17A H 0.9825 0.2065 0.7622 0.051 Uiso 1 1 calc R . .?
C18 C 0.8306(11) 0.3383(9) 0.6917(4) 0.040(2) Uani 1 1 d . . .?
H18A H 0.8086 0.2718 0.6729 0.048 Uiso 1 1 calc R . .?
C19 C 0.7611(10) 0.4740(8) 0.6656(4) 0.0331(17) Uani 1 1 d . . .?
H19A H 0.6941 0.5004 0.6278 0.040 Uiso 1 1 calc R . .?
C20 C 0.7888(8) 0.5731(7) 0.6945(3) 0.0258(15) Uani 1 1 d . . .?
C21 C 1.1229(9) 0.6146(8) 0.8071(4) 0.0312(17) Uani 1 1 d . . .?
C22 C 1.2379(10) 0.5348(10) 0.7710(5) 0.047(2) Uani 1 1 d . . .?
H22A H 1.2063 0.5012 0.7366 0.056 Uiso 1 1 calc R . .?
C23 C 1.4003(11) 0.5032(11) 0.7844(6) 0.060(3) Uani 1 1 d . . .?
H23A H 1.4785 0.4482 0.7586 0.072 Uiso 1 1 calc R . .?
C24 C 1.4507(12) 0.5477(11) 0.8329(6) 0.061(3) Uani 1 1 d . . .?
H24A H 1.5629 0.5244 0.8412 0.074 Uiso 1 1 calc R . .?
C25 C 1.3344(12) 0.6296(11) 0.8712(5) 0.056(3) Uani 1 1 d . . .?
H25A H 1.3670 0.6604 0.9064 0.067 Uiso 1 1 calc R . .?
C26 C 1.1715(10) 0.6641(9) 0.8565(4) 0.041(2) Uani 1 1 d . . .?
H26A H 1.0923 0.7225 0.8806 0.049 Uiso 1 1 calc R . .?
C27 C 0.8170(8) 0.6564(8) 0.8665(4) 0.0292(16) Uani 1 1 d . . .?
C28 C 0.6812(10) 0.7657(9) 0.8805(4) 0.0343(17) Uani 1 1 d . . .?
H28A H 0.6396 0.8463 0.8499 0.041 Uiso 1 1 calc R . .?
C29 C 0.6073(11) 0.7548(10) 0.9402(4) 0.043(2) Uani 1 1 d . . .?
H29A H 0.5140 0.8279 0.9494 0.051 Uiso 1 1 calc R . .?
C30 C 0.6679(11) 0.6404(10) 0.9852(4) 0.046(2) Uani 1 1 d . . .?
H30A H 0.6167 0.6343 1.0253 0.055 Uiso 1 1 calc R . .?
C31 C 0.8033(13) 0.5344(10) 0.9723(4) 0.050(2) Uani 1 1 d . . .?
H31A H 0.8474 0.4562 1.0041 0.060 Uiso 1 1 calc R . .?
C32 C 0.8757(12) 0.5406(9) 0.9132(4) 0.045(2) Uani 1 1 d . . .?
H32A H 0.9666 0.4652 0.9043 0.054 Uiso 1 1 calc R . .?
C33 C 0.4923(9) 0.7869(8) 0.6514(4) 0.0305(17) Uani 1 1 d . . .?
C34 C 0.3929(10) 0.8435(9) 0.7000(4) 0.0377(19) Uani 1 1 d . . .?
H34A H 0.4372 0.8669 0.7347 0.045 Uiso 1 1 calc R . .?
C35 C 0.2303(11) 0.8656(11) 0.6977(5) 0.050(2) Uani 1 1 d . . .?
H35A H 0.1630 0.9073 0.7303 0.060 Uiso 1 1 calc R . .?
C36 C 0.1644(12) 0.8292(12) 0.6500(5) 0.059(3) Uani 1 1 d . . .?
H36A H 0.0525 0.8435 0.6500 0.071 Uiso 1 1 calc R . .?
C37 C 0.2599(12) 0.7711(13) 0.6012(5) 0.060(3) Uani 1 1 d . . .?
H37A H 0.2137 0.7459 0.5676 0.072 Uiso 1 1 calc R . .?
C38 C 0.4243(10) 0.7501(11) 0.6018(4) 0.046(2) Uani 1 1 d . . .?
H38A H 0.4903 0.7106 0.5684 0.055 Uiso 1 1 calc R . .?
C39 C 0.7804(9) 0.7561(7) 0.5783(3) 0.0264(15) Uani 1 1 d . . .?
C40 C 0.9262(10) 0.6600(9) 0.5637(4) 0.0367(18) Uani 1 1 d . . .?
H40A H 0.9861 0.5885 0.5965 0.044 Uiso 1 1 calc R . .?
C41 C 0.9855(11) 0.6675(10) 0.5014(5) 0.049(2) Uani 1 1 d . . .?
H41A H 1.0846 0.6008 0.4918 0.059 Uiso 1 1 calc R . .?
C42 C 0.8990(12) 0.7729(11) 0.4538(4) 0.050(2) Uani 1 1 d . . .?
H42A H 0.9384 0.7796 0.4113 0.060 Uiso 1 1 calc R . .?
C43 C 0.7564(12) 0.8665(11) 0.4688(4) 0.054(3) Uani 1 1 d . . .?
H43A H 0.6959 0.9378 0.4361 0.065 Uiso 1 1 calc R . .?
C44 C 0.6974(10) 0.8607(9) 0.5304(4) 0.040(2) Uani 1 1 d . . .?
H44A H 0.5994 0.9290 0.5398 0.048 Uiso 1 1 calc R . .?

loop_
_atom_site_aniso_label
_atom_site_aniso_U_11
_atom_site_aniso_U_22
_atom_site_aniso_U_33
_atom_site_aniso_U_23
_atom_site_aniso_U_13
_atom_site_aniso_U_12
Pt 0.02268(15) 0.02283(17) 0.02781(17) -0.00701(11) 0.00325(11) -0.00813(12)
Br1 0.0512(6) 0.0822(9) 0.0631(7) -0.0312(6) 0.0097(5) -0.0080(6)
Br2 0.0466(5) 0.0511(6) 0.0748(7) -0.0197(5) 0.0151(5) -0.0074(5)
P1 0.0238(9) 0.0252(10) 0.0270(9) -0.0060(8) -0.0009(7) -0.0096(8)
P2 0.0226(9) 0.0260(10) 0.0255(9) -0.0067(8) 0.0024(7) -0.0079(8)
C1 0.019(3) 0.029(4) 0.024(4) 0.004(3) 0.004(3) -0.006(3)
C2 0.036(4) 0.037(5) 0.032(4) -0.012(3) 0.011(3) -0.019(4)
C3 0.045(5) 0.033(5) 0.031(4) 0.000(3) -0.002(4) -0.016(4)
C4 0.065(6) 0.062(7) 0.042(5) 0.001(5) -0.021(5) -0.032(6)
C5 0.065(7) 0.063(7) 0.065(7) -0.004(6) -0.011(6) -0.038(6)
C6 0.079(8) 0.059(7) 0.055(6) -0.016(5) -0.019(6) -0.029(6)
C7 0.099(9) 0.046(6) 0.038(5) -0.015(5) -0.007(5) -0.023(6)
C8 0.063(6) 0.035(5) 0.040(5) -0.012(4) 0.003(4) -0.016(5)
C9 0.041(4) 0.034(5) 0.034(4) -0.014(4) -0.003(4) -0.013(4)
C10 0.073(7) 0.039(5) 0.039(5) -0.004(4) -0.010(5) -0.026(5)
C11 0.089(9) 0.052(7) 0.044(6) 0.005(5) -0.015(6) -0.028(7)
C12 0.084(9) 0.062(8) 0.051(6) 0.003(6) -0.033(6) -0.023(7)
C13 0.051(6) 0.040(6) 0.078(8) -0.017(5) -0.008(5) -0.007(5)
C14 0.033(4) 0.043(5) 0.052(5) -0.015(4) -0.009(4) -0.006(4)
C15 0.028(4) 0.024(4) 0.033(4) -0.006(3) 0.005(3) -0.010(3)
C16 0.044(5) 0.024(4) 0.031(4) -0.003(3) -0.002(3) -0.012(4)
C17 0.058(6) 0.026(4) 0.040(5) -0.006(4) 0.002(4) -0.012(4)
C18 0.054(5) 0.030(5) 0.044(5) -0.015(4) 0.005(4) -0.022(4)
C19 0.037(4) 0.036(5) 0.032(4) -0.010(3) 0.001(3) -0.018(4)
C20 0.025(3) 0.025(4) 0.031(4) -0.006(3) 0.001(3) -0.012(3)
C21 0.025(4) 0.029(4) 0.039(4) -0.004(3) 0.000(3) -0.009(3)
C22 0.034(4) 0.049(6) 0.055(6) -0.016(5) -0.002(4) -0.011(4)
C23 0.031(5) 0.045(6) 0.093(8) -0.014(6) 0.010(5) -0.001(4)
C24 0.034(5) 0.054(7) 0.090(8) 0.016(6) -0.022(5) -0.018(5)
C25 0.038(5) 0.068(7) 0.066(7) 0.005(6) -0.015(5) -0.028(5)
C26 0.036(4) 0.047(5) 0.045(5) -0.006(4) -0.006(4) -0.022(4)
C27 0.022(3) 0.038(4) 0.033(4) -0.011(3) 0.002(3) -0.013(3)
C28 0.035(4) 0.031(4) 0.037(4) -0.014(3) 0.004(3) -0.010(4)
C29 0.035(4) 0.049(6) 0.039(5) -0.012(4) 0.010(4) -0.009(4)
C30 0.050(5) 0.054(6) 0.041(5) -0.014(4) 0.014(4) -0.027(5)
C31 0.066(6) 0.042(5) 0.036(5) 0.005(4) 0.005(4) -0.018(5)
C32 0.052(5) 0.030(5) 0.041(5) 0.000(4) 0.010(4) -0.004(4)
C33 0.022(3) 0.031(4) 0.034(4) 0.002(3) -0.003(3) -0.007(3)
C34 0.031(4) 0.038(5) 0.042(5) -0.011(4) 0.009(4) -0.008(4)
C35 0.034(4) 0.062(7) 0.053(6) -0.012(5) 0.018(4) -0.018(5)
C36 0.033(5) 0.085(8) 0.064(7) 0.000(6) 0.004(5) -0.030(5)
C37 0.041(5) 0.098(9) 0.047(6) -0.014(6) -0.004(4) -0.031(6)
C38 0.030(4) 0.073(7) 0.038(5) -0.019(5) 0.004(4) -0.019(5)
C39 0.031(4) 0.025(4) 0.027(4) -0.008(3) 0.003(3) -0.014(3)
C40 0.032(4) 0.033(5) 0.045(5) -0.009(4) 0.010(4) -0.012(4)
C41 0.042(5) 0.049(6) 0.058(6) -0.020(5) 0.020(4) -0.014(5)
C42 0.064(6) 0.063(7) 0.032(4) -0.012(4) 0.024(4) -0.033(6)
C43 0.052(6) 0.065(7) 0.031(5) -0.003(5) 0.001(4) -0.007(5)
C44 0.038(4) 0.045(5) 0.029(4) -0.005(4) -0.001(3) -0.005(4)

loop_
_atom_type_symbol
_atom_type_description
_atom_type_scat_dispersion_real
_atom_type_scat_dispersion_imag
_atom_type_scat_source
C C 0.0033 0.0016 'International Tables Vol C Tables 4.2.6.8 and 6.1.1.4'
H H 0.0000 0.0000 'International Tables Vol C Tables 4.2.6.8 and 6.1.1.4'
P P 0.1023 0.0942 'International Tables Vol C Tables 4.2.6.8 and 6.1.1.4'
Br Br -0.2901 2.4595 'International Tables Vol C Tables 4.2.6.8 and 6.1.1.4'
Pt Pt -1.7033 8.3905 'International Tables Vol C Tables 4.2.6.8 and 6.1.1.4'

loop_
_geom_angle_atom_site_label_1
_geom_angle_atom_site_label_2
_geom_angle_atom_site_label_3
_geom_angle
_geom_angle_site_symmetry_1
_geom_angle_site_symmetry_3
_geom_angle_publ_flag
C1 Pt C9 89.7(3) . . ?
C1 Pt P2 176.1(2) . . ?
C9 Pt P2 94.1(2) . . ?
C1 Pt P1 89.8(2) . . ?
C9 Pt P1 178.2(2) . . ?
P2 Pt P1 86.41(7) . . ?
C27 P1 C21 104.4(3) . . ?
C27 P1 C15 105.6(3) . . ?
C21 P1 C15 105.1(4) . . ?
C27 P1 Pt 112.6(3) . . ?
C21 P1 Pt 119.0(2) . . ?
C15 P1 Pt 109.1(2) . . ?
C33 P2 C39 105.5(3) . . ?
C33 P2 C20 103.4(3) . . ?
C39 P2 C20 103.7(3) . . ?
C33 P2 Pt 117.2(3) . . ?
C39 P2 Pt 116.9(2) . . ?
C20 P2 Pt 108.7(2) . . ?
C2 C1 Pt 170.8(7) . . ?
C1 C2 C3 175.9(9) . . ?
C8 C3 C4 117.1(9) . . ?
C8 C3 C2 122.5(8) . . ?
C4 C3 C2 120.4(8) . . ?
C5 C4 C3 119.5(11) . . ?
C6 C5 C4 122.3(11) . . ?
C5 C6 C7 119.3(10) . . ?
C6 C7 C8 120.1(11) . . ?
C3 C8 C7 121.6(10) . . ?
C3 C8 Br1 118.9(7) . . ?
C7 C8 Br1 119.5(8) . . ?
C10 C9 C14 113.5(8) . . ?
C10 C9 Pt 121.8(7) . . ?
C14 C9 Pt 124.5(6) . . ?
C11 C10 C9 123.6(11) . . ?
C10 C11 C12 120.6(11) . . ?
C13 C12 C11 121.5(11) . . ?
C12 C13 C14 117.2(10) . . ?
C13 C14 C9 123.5(9) . . ?
C13 C14 Br2 115.8(7) . . ?
C9 C14 Br2 120.7(7) . . ?
C16 C15 C20 119.6(7) . . ?
C16 C15 P1 123.7(6) . . ?
C20 C15 P1 116.6(6) . . ?
C17 C16 C15 119.4(8) . . ?
C18 C17 C16 121.6(8) . . ?
C17 C18 C19 119.6(8) . . ?
C18 C19 C20 120.5(8) . . ?
C19 C20 C15 119.2(7) . . ?
C19 C20 P2 121.9(6) . . ?
C15 C20 P2 118.9(5) . . ?
C22 C21 C26 119.1(7) . . ?
C22 C21 P1 122.0(6) . . ?
C26 C21 P1 118.8(6) . . ?
C21 C22 C23 120.0(9) . . ?
C24 C23 C22 122.1(10) . . ?
C23 C24 C25 119.0(9) . . ?
C26 C25 C24 118.7(10) . . ?
C21 C26 C25 121.0(9) . . ?
C32 C27 C28 118.4(7) . . ?
C32 C27 P1 122.2(6) . . ?
C28 C27 P1 119.4(6) . . ?
C27 C28 C29 119.4(8) . . ?
C30 C29 C28 120.9(9) . . ?
C29 C30 C31 119.8(8) . . ?
C30 C31 C32 120.5(8) . . ?
C31 C32 C27 120.9(9) . . ?
C34 C33 C38 118.6(7) . . ?
C34 C33 P2 117.5(6) . . ?
C38 C33 P2 123.6(6) . . ?
C35 C34 C33 120.2(8) . . ?
C36 C35 C34 121.4(9) . . ?
C35 C36 C37 120.2(8) . . ?
C36 C37 C38 119.5(9) . . ?
C37 C38 C33 120.2(8) . . ?
C44 C39 C40 118.6(7) . . ?
C44 C39 P2 119.9(6) . . ?
C40 C39 P2 121.3(6) . . ?
C39 C40 C41 120.7(8) . . ?
C42 C41 C40 119.7(9) . . ?
C43 C42 C41 118.9(8) . . ?
C42 C43 C44 121.8(9) . . ?
C39 C44 C43 120.2(9) . . ?

loop_
_geom_bond_atom_site_label_1
_geom_bond_atom_site_label_2
_geom_bond_distance
_geom_bond_site_symmetry_2
_geom_bond_publ_flag
Pt C1 2.022(8) . ?
Pt C9 2.082(9) . ?
Pt P2 2.2667(19) . ?
Pt P1 2.2808(19) . ?
Br1 C8 1.882(10) . ?
Br2 C14 1.909(10) . ?
P1 C27 1.809(8) . ?
P1 C21 1.822(8) . ?
P1 C15 1.826(8) . ?
P2 C33 1.804(7) . ?
P2 C39 1.822(7) . ?
P2 C20 1.823(7) . ?
C1 C2 1.203(11) . ?
C2 C3 1.422(11) . ?
C3 C8 1.385(13) . ?
C3 C4 1.424(13) . ?
C4 C5 1.377(14) . ?
C5 C6 1.349(16) . ?
C6 C7 1.378(16) . ?
C7 C8 1.386(13) . ?
C9 C10 1.411(12) . ?
C9 C14 1.400(12) . ?
C10 C11 1.347(13) . ?
C11 C12 1.344(17) . ?
C12 C13 1.372(16) . ?
C13 C14 1.414(14) . ?
C15 C16 1.400(11) . ?
C15 C20 1.410(10) . ?
C16 C17 1.384(12) . ?
C17 C18 1.378(12) . ?
C18 C19 1.384(12) . ?
C19 C20 1.403(11) . ?
C21 C22 1.368(12) . ?
C21 C26 1.385(12) . ?
C22 C23 1.384(12) . ?
C23 C24 1.344(16) . ?
C24 C25 1.414(16) . ?
C25 C26 1.389(12) . ?
C27 C32 1.397(11) . ?
C27 C28 1.403(11) . ?
C28 C29 1.407(11) . ?
C29 C30 1.368(13) . ?
C30 C31 1.376(14) . ?
C31 C32 1.385(12) . ?
C33 C34 1.393(11) . ?
C33 C38 1.399(12) . ?
C34 C35 1.378(12) . ?
C35 C36 1.353(14) . ?
C36 C37 1.387(15) . ?
C37 C38 1.395(12) . ?
C39 C44 1.378(11) . ?
C39 C40 1.390(11) . ?
C40 C41 1.398(12) . ?
C41 C42 1.387(14) . ?
C42 C43 1.364(14) . ?
C43 C44 1.383(12) . ?
